data_2311525
loop_
_publ_author_name
'Alcantar, Salvador'
'Ledbetter, Hollis R.'
'Ranmohotti, Kulugammana G. S.'

_publ_section_title
;
 Crystal structure of BaMn<sub>2</sub>(AsO<sub>4</sub>)<sub>2</sub>
 containing discrete [Mn<sub>4</sub>O<sub>18</sub>]<sup>28-</sup> units.
;
_journal_coeditor_code WM5420
_journal_issue 'Pt 12'
_journal_name_full 'Acta crystallographica. Section E, Crystallographic communications'
_journal_page_first 1855
_journal_page_last 1860
_journal_paper_doi 10.1107/S2056989017016152
_journal_volume 73
_journal_year 2017
_chemical_formula_iupac 'Ba Mn2 (As O4)2'
_chemical_formula_sum 'As2 Ba Mn2 O8'
_chemical_formula_weight 525.06
_chemical_name_systematic
;
Barium dimanganese(II) bis(arsenate)
;
_space_group_crystal_system triclinic
_space_group_IT_number 2
_space_group_name_Hall '-P 1'
_space_group_name_H-M_alt 'P -1'
_atom_sites_solution_primary direct
_atom_sites_solution_secondary difmap
_audit_creation_method SHELXL-2014/7
_cell_angle_alpha 109.75(3)
_cell_angle_beta 100.42(3)
_cell_angle_gamma 98.40(3)
_cell_formula_units_Z 2
_cell_length_a 5.7981(12)
_cell_length_b 7.0938(14)
_cell_length_c 9.817(2)
_cell_measurement_reflns_used 3100
_cell_measurement_temperature 293(2)
_cell_measurement_theta_max 25.23
_cell_measurement_theta_min 2.27
_cell_volume 364.28(17)
_computing_cell_refinement
;
CrystalClear (Rigaku, 2006)
;
_computing_data_collection
;
CrystalClear (Rigaku, 2006)
;
_computing_data_reduction
;
CrystalClear (Rigaku, 2006)
;
_computing_molecular_graphics
;
DIAMOND (Brandenburg, 1999)
;
_computing_publication_material
;
publCIF (Westrip, 2010)
;
_computing_structure_refinement
;
SHELXL2014 (Sheldrick, 2015<i>b</i>)
;
_computing_structure_solution
;
SHELXT (Sheldrick, 2015<i>a</i>)
;
_diffrn_ambient_temperature 293(2)
_diffrn_measured_fraction_theta_full 0.987
_diffrn_measured_fraction_theta_max 0.986
_diffrn_measurement_device_type 'Rigaku AFC8S'
_diffrn_measurement_method '\f and \w scans'
_diffrn_radiation_type MoK\a
_diffrn_radiation_wavelength 0.71073
_diffrn_reflns_av_R_equivalents 0.0350
_diffrn_reflns_limit_h_max 7
_diffrn_reflns_limit_h_min -6
_diffrn_reflns_limit_k_max 8
_diffrn_reflns_limit_k_min -8
_diffrn_reflns_limit_l_max 11
_diffrn_reflns_limit_l_min -11
_diffrn_reflns_number 3149
_diffrn_reflns_theta_full 25.242
_diffrn_reflns_theta_max 25.496
_diffrn_reflns_theta_min 2.275
_diffrn_standards_interval_count 1
_diffrn_standards_interval_time 12
_diffrn_standards_number 1
_exptl_absorpt_coefficient_mu 17.784
_exptl_absorpt_correction_T_max 1.0000
_exptl_absorpt_correction_T_min 0.8083
_exptl_absorpt_correction_type multi-scan
_exptl_absorpt_process_details
;
(<i>REQAB</i>; Rigaku, 1998)
;
_exptl_crystal_colour 'light pink'
_exptl_crystal_density_diffrn 4.787
_exptl_crystal_density_method 'not measured'
_exptl_crystal_description column
_exptl_crystal_F_000 472
_exptl_crystal_size_max 0.200
_exptl_crystal_size_mid 0.100
_exptl_crystal_size_min 0.060
_refine_diff_density_max 3.247
_refine_diff_density_min -2.932
_refine_ls_extinction_coef 0.076(3)
_refine_ls_extinction_expression Fc^*^=kFc[1+0.001xFc^2^\l^3^/sin(2\q)]^-1/4^
_refine_ls_extinction_method
;
SHELXL2014 (Sheldrick, 2015a)
;
_refine_ls_goodness_of_fit_ref 1.144
_refine_ls_matrix_type full
_refine_ls_number_parameters 119
_refine_ls_number_reflns 1330
_refine_ls_number_restraints 0
_refine_ls_restrained_S_all 1.144
_refine_ls_R_factor_all 0.0407
_refine_ls_R_factor_gt 0.0385
_refine_ls_shift/su_max 0.001
_refine_ls_shift/su_mean 0.000
_refine_ls_structure_factor_coef Fsqd
_refine_ls_weighting_details 'w=1/[\s^2^(Fo^2^)+(0.0674P)^2^+0.2802P] where P=(Fo^2^+2Fc^2^)/3'
_refine_ls_weighting_scheme calc
_refine_ls_wR_factor_gt 0.0951
_refine_ls_wR_factor_ref 0.0968
_reflns_number_gt 1254
_reflns_number_total 1330
_reflns_threshold_expression 'I > 2\s(I)'
_cod_data_source_file wm5420sup1.cif
_cod_data_source_block I
_cod_original_cell_volume 364.26(15)
_cod_database_code 2311525
_shelx_space_group_comment
;
The symmetry employed for this shelxl refinement is uniquely defined
by the following loop, which should always be used as a source of
symmetry information in preference to the above space-group names.
They are only intended as comments.
;
_shelx_estimated_absorpt_t_min 0.125
_shelx_estimated_absorpt_t_max 0.415

loop_
_space_group_symop_operation_xyz
'x, y, z'
'-x, -y, -z'

loop_
_atom_site_type_symbol
_atom_site_label
_atom_site_fract_x
_atom_site_fract_y
_atom_site_fract_z
_atom_site_U_iso_or_equiv
_atom_site_adp_type
_atom_site_calc_flag
_atom_site_occupancy
Ba Ba1 0.24355(7) 0.79849(6) 0.05371(4) 0.0100(2) Uani d 1
Mn Mn1 0.36901(17) 1.15237(15) 0.44407(11) 0.0091(3) Uani d 1
Mn Mn2 0.00727(18) 0.59526(15) 0.35472(12) 0.0105(3) Uani d 1
As As1 -0.15775(11) 1.02502(10) 0.30239(7) 0.0061(3) Uani d 1
As As2 0.40017(11) 0.42782(10) 0.24010(7) 0.0062(3) Uani d 1
O O1 -0.3934(8) 0.9502(7) 0.3669(5) 0.0092(10) Uani d 1
O O2 0.3546(8) 0.1879(7) 0.2382(5) 0.0124(10) Uani d 1
O O3 0.0571(8) 0.8910(7) 0.3296(5) 0.0105(10) Uani d 1
O O4 0.3801(8) 0.5917(7) 0.4075(5) 0.0099(10) Uani d 1
O O5 -0.0125(8) 1.2729(7) 0.4122(5) 0.0125(10) Uani d 1
O O6 -0.2437(9) 0.9808(7) 0.1213(5) 0.0139(11) Uani d 1
O O7 0.1684(8) 0.4587(7) 0.1276(6) 0.0133(11) Uani d 1
O O8 0.6676(8) 0.4888(7) 0.2047(5) 0.0127(10) Uani d 1

loop_
_atom_site_aniso_label
_atom_site_aniso_U_11
_atom_site_aniso_U_22
_atom_site_aniso_U_33
_atom_site_aniso_U_12
_atom_site_aniso_U_13
_atom_site_aniso_U_23
Ba1 0.0116(3) 0.0073(3) 0.0072(3) -0.00194(18) 0.00103(18) 0.0003(2)
Mn1 0.0061(5) 0.0097(5) 0.0073(5) -0.0021(4) 0.0006(4) 0.0000(4)
Mn2 0.0053(5) 0.0125(6) 0.0087(6) 0.0006(4) 0.0003(4) -0.0009(4)
As1 0.0043(4) 0.0072(4) 0.0043(4) -0.0005(3) 0.0007(3) -0.0001(3)
As2 0.0036(4) 0.0060(4) 0.0069(4) -0.0002(3) 0.0007(3) 0.0007(3)
O1 0.006(2) 0.011(2) 0.010(2) 0.0021(17) 0.0015(17) 0.0034(19)
O2 0.017(2) 0.006(2) 0.012(3) 0.0009(18) 0.0022(19) 0.0023(19)
O3 0.006(2) 0.009(2) 0.016(3) 0.0021(17) 0.0009(18) 0.005(2)
O4 0.009(2) 0.009(2) 0.008(2) 0.0015(18) 0.0040(17) -0.0008(18)
O5 0.013(2) 0.013(2) 0.006(2) -0.0032(18) 0.0037(18) -0.001(2)
O6 0.017(3) 0.018(3) 0.004(2) 0.002(2) -0.0009(19) 0.004(2)
O7 0.008(2) 0.013(2) 0.016(3) -0.0008(18) -0.0042(19) 0.007(2)
O8 0.006(2) 0.018(2) 0.011(2) -0.0018(18) 0.0055(18) 0.002(2)

loop_
_atom_type_symbol
_atom_type_description
_atom_type_scat_dispersion_real
_atom_type_scat_dispersion_imag
_atom_type_scat_source
O O 0.0106 0.0060 'International Tables Vol C Tables 4.2.6.8 and 6.1.1.4'
Mn Mn 0.3368 0.7283 'International Tables Vol C Tables 4.2.6.8 and 6.1.1.4'
As As 0.0499 2.0058 'International Tables Vol C Tables 4.2.6.8 and 6.1.1.4'
Ba Ba -0.3244 2.2819 'International Tables Vol C Tables 4.2.6.8 and 6.1.1.4'

loop_
_geom_angle_atom_site_label_1
_geom_angle_atom_site_label_2
_geom_angle_atom_site_label_3
_geom_angle_site_symmetry_1
_geom_angle_site_symmetry_3
_geom_angle
O2 Ba1 O7 1_565 2_565 133.63(15)
O2 Ba1 O6 1_565 2_575 74.41(15)
O7 Ba1 O6 2_565 2_575 90.91(15)
O2 Ba1 O7 1_565 . 127.00(15)
O7 Ba1 O7 2_565 . 71.27(16)
O6 Ba1 O7 2_575 . 158.19(14)
O2 Ba1 O8 1_565 2_665 144.78(15)
O7 Ba1 O8 2_565 2_665 69.26(14)
O6 Ba1 O8 2_575 2_665 79.72(15)
O7 Ba1 O8 . 2_665 82.17(15)
O2 Ba1 O6 1_565 1_655 67.93(15)
O7 Ba1 O6 2_565 1_655 152.74(15)
O6 Ba1 O6 2_575 1_655 78.74(16)
O7 Ba1 O6 . 1_655 111.37(14)
O8 Ba1 O6 2_665 1_655 84.02(14)
O2 Ba1 O3 1_565 . 63.79(14)
O7 Ba1 O3 2_565 . 94.34(15)
O6 Ba1 O3 2_575 . 126.26(14)
O7 Ba1 O3 . . 69.23(14)
O8 Ba1 O3 2_665 . 150.59(13)
O6 Ba1 O3 1_655 . 112.17(13)
O2 Ba1 O1 1_565 1_655 58.18(14)
O7 Ba1 O1 2_565 1_655 146.18(14)
O6 Ba1 O1 2_575 1_655 121.73(13)
O7 Ba1 O1 . 1_655 78.33(13)
O8 Ba1 O1 2_665 1_655 121.31(13)
O6 Ba1 O1 1_655 1_655 54.34(13)
O3 Ba1 O1 . 1_655 60.47(12)
O4 Mn1 O2 2_676 1_565 102.96(19)
O4 Mn1 O1 2_676 1_655 99.75(17)
O2 Mn1 O1 1_565 1_655 82.98(19)
O4 Mn1 O1 2_676 2_576 84.93(19)
O2 Mn1 O1 1_565 2_576 167.89(17)
O1 Mn1 O1 1_655 2_576 86.66(18)
O4 Mn1 O3 2_676 . 166.2(2)
O2 Mn1 O3 1_565 . 88.15(19)
O1 Mn1 O3 1_655 . 89.68(17)
O1 Mn1 O3 2_576 . 85.54(18)
O4 Mn1 O5 2_676 . 104.50(16)
O2 Mn1 O5 1_565 . 79.89(17)
O1 Mn1 O5 1_655 . 152.85(16)
O1 Mn1 O5 2_576 . 107.30(17)
O3 Mn1 O5 . . 68.96(16)
O8 Mn2 O4 1_455 . 150.46(18)
O8 Mn2 O5 1_455 2_576 116.23(18)
O4 Mn2 O5 . 2_576 91.36(18)
O8 Mn2 O3 1_455 . 92.31(19)
O4 Mn2 O3 . . 96.40(18)
O5 Mn2 O3 2_576 . 93.72(19)
O8 Mn2 O7 1_455 . 85.61(17)
O4 Mn2 O7 . . 66.64(17)
O5 Mn2 O7 2_576 . 157.97(16)
O3 Mn2 O7 . . 87.90(17)
O8 Mn2 O5 1_455 1_545 94.05(18)
O4 Mn2 O5 . 1_545 79.10(17)
O5 Mn2 O5 2_576 1_545 81.45(17)
O3 Mn2 O5 . 1_545 173.25(17)
O7 Mn2 O5 . 1_545 94.82(16)
O6 As1 O1 . . 111.1(2)
O6 As1 O5 . . 114.6(2)
O1 As1 O5 . . 110.1(2)
O6 As1 O3 . . 109.1(2)
O1 As1 O3 . . 109.0(2)
O5 As1 O3 . . 102.5(2)
O7 As2 O2 . . 111.2(2)
O7 As2 O8 . . 114.4(3)
O2 As2 O8 . . 109.7(2)
O7 As2 O4 . . 99.8(2)
O2 As2 O4 . . 109.1(2)
O8 As2 O4 . . 112.2(2)
As1 O1 Mn1 . 1_455 121.9(2)
As1 O1 Mn1 . 2_576 125.5(2)
Mn1 O1 Mn1 1_455 2_576 93.34(18)
As1 O1 Ba1 . 1_455 93.03(18)
Mn1 O1 Ba1 1_455 1_455 85.45(14)
Mn1 O1 Ba1 2_576 1_455 133.22(19)
As2 O2 Mn1 . 1_545 117.6(2)
As2 O2 Ba1 . 1_545 141.9(3)
Mn1 O2 Ba1 1_545 1_545 100.46(18)
As1 O3 Mn2 . . 127.5(2)
As1 O3 Mn1 . . 98.5(2)
Mn2 O3 Mn1 . . 127.0(2)
As1 O3 Ba1 . . 104.3(2)
Mn2 O3 Ba1 . . 101.98(16)
Mn1 O3 Ba1 . . 88.38(16)
As2 O4 Mn1 . 2_676 127.8(3)
As2 O4 Mn2 . . 99.8(2)
Mn1 O4 Mn2 2_676 . 121.3(2)
As1 O5 Mn2 . 2_576 122.2(3)
As1 O5 Mn1 . . 88.39(19)
Mn2 O5 Mn1 2_576 . 97.19(19)
As1 O5 Mn2 . 1_565 129.8(3)
Mn2 O5 Mn2 2_576 1_565 98.55(17)
Mn1 O5 Mn2 . 1_565 116.29(18)
As1 O6 Ba1 . 2_575 137.3(3)
As1 O6 Ba1 . 1_455 101.6(2)
Ba1 O6 Ba1 2_575 1_455 101.26(16)
As2 O7 Mn2 . . 87.0(2)
As2 O7 Ba1 . 2_565 132.7(2)
Mn2 O7 Ba1 . 2_565 96.77(16)
As2 O7 Ba1 . . 116.9(2)
Mn2 O7 Ba1 . . 100.85(16)
Ba1 O7 Ba1 2_565 . 108.73(16)
As2 O8 Mn2 . 1_655 127.9(3)
As2 O8 Ba1 . 2_665 116.1(2)
Mn2 O8 Ba1 1_655 2_665 102.60(17)

loop_
_geom_bond_atom_site_label_1
_geom_bond_atom_site_label_2
_geom_bond_site_symmetry_2
_geom_bond_distance
_geom_bond_publ_flag
Ba1 O2 1_565 2.647(4) ?
Ba1 O7 2_565 2.682(5) ?
Ba1 O6 2_575 2.687(5) ?
Ba1 O7 . 2.741(5) ?
Ba1 O8 2_665 2.853(5) ?
Ba1 O6 1_655 2.921(5) ?
Ba1 O3 . 3.000(5) ?
Ba1 O1 1_655 3.131(5) ?
Mn1 O4 2_676 2.052(5) y
Mn1 O2 1_565 2.108(5) y
Mn1 O1 1_655 2.179(4) y
Mn1 O1 2_576 2.200(5) y
Mn1 O3 . 2.202(5) y
Mn1 O5 . 2.491(5) y
Mn1 Mn1 2_676 3.185(2) ?
Mn2 O8 1_455 2.094(5) y
Mn2 O4 . 2.136(5) y
Mn2 O5 2_576 2.152(5) y
Mn2 O3 . 2.178(5) y
Mn2 O7 . 2.518(5) y
Mn2 O5 1_545 2.526(5) y
As1 O6 . 1.663(5) y
As1 O1 . 1.697(5) y
As1 O5 . 1.709(5) y
As1 O3 . 1.710(4) y
As2 O7 . 1.669(5) y
As2 O2 . 1.677(5) y
As2 O8 . 1.677(4) y
As2 O4 . 1.698(5) y
